data_4315139
loop_
_publ_author_name
'Marcin Kozie\/l'
'Robert Podgajny'
'Rafa\/l Kania'
'R\'emy Lebris'
'Corine Mathoni\`ere'
'Krzysztof Lewi\'nski'
'Krzysztof Krucza\/la'
'Micha\/l Rams'
'Christine Labrug\`ere'
'Azzedine Bousseksou'
'Barbara Sieklucka'

_publ_section_title
;
 Series of MI[Co(bpy)3][Mo(CN)8].nH2O (MI= Li (1), K (2), Rb (3), Cs (4);
 n= 7-8) Exhibiting Reversible Diamagnetic to Paramagnetic Transition
 Coupled with Dehydration-Rehydration Process
;
_journal_name_full 'Inorganic Chemistry'
_journal_page_first 2765
_journal_page_last 2772
_journal_paper_doi 10.1021/ic901985z
_journal_volume 49
_journal_year 2010
_chemical_formula_sum 'C38 H40 Co K Mo N14 O8'
_chemical_formula_weight 1014.81
_space_group_IT_number 14
_symmetry_cell_setting monoclinic
_symmetry_space_group_name_Hall '-P 2ybc'
_symmetry_space_group_name_H-M 'P 1 21/c 1'
_atom_sites_solution_hydrogens geom
_atom_sites_solution_primary direct
_atom_sites_solution_secondary difmap
_audit_creation_method SHELXL-97
_cell_angle_alpha 90.00
_cell_angle_beta 106.8180(10)
_cell_angle_gamma 90.00
_cell_formula_units_Z 4
_cell_length_a 16.7580(2)
_cell_length_b 13.8940(2)
_cell_length_c 19.3940(4)
_cell_measurement_reflns_used 1588
_cell_measurement_temperature 293(2)
_cell_measurement_theta_max 27.48
_cell_measurement_theta_min 1.0
_cell_volume 4322.48(12)
_computing_cell_refinement 'DENZO-SMN (Otwinowski & Minor, 1997)'
_computing_data_collection 'COLLECT (Nonius BV, 1997-2000)'
_computing_data_reduction 'DENZO-SMN (Otwinowski & Minor, 1997)'
_computing_structure_refinement 'SHELXL-97 (Sheldrick, 1997)'
_computing_structure_solution 'SIR97 (Altomare et. al, 1999)'
_diffrn_ambient_temperature 293(2)
_diffrn_measured_fraction_theta_full 0.999
_diffrn_measured_fraction_theta_max 0.999
_diffrn_measurement_device_type 'Nonius KappaCCD'
_diffrn_measurement_method '\f and \w scans with the \k offsets'
_diffrn_radiation_monochromator graphite
_diffrn_radiation_source 'fine-focus sealed tube'
_diffrn_radiation_type MoK\a
_diffrn_radiation_wavelength 0.71070
_diffrn_reflns_av_R_equivalents 0.0266
_diffrn_reflns_av_sigmaI/netI 0.0444
_diffrn_reflns_limit_h_max 19
_diffrn_reflns_limit_h_min 0
_diffrn_reflns_limit_k_max 16
_diffrn_reflns_limit_k_min -16
_diffrn_reflns_limit_l_max 22
_diffrn_reflns_limit_l_min -23
_diffrn_reflns_number 14462
_diffrn_reflns_theta_full 25.00
_diffrn_reflns_theta_max 25.00
_diffrn_reflns_theta_min 2.19
_exptl_absorpt_coefficient_mu 0.838
_exptl_absorpt_correction_T_max 0.9514
_exptl_absorpt_correction_T_min 0.8503
_exptl_absorpt_correction_type multi-scan
_exptl_absorpt_process_details 'DENZO-SMN; Otwinowski & Minor, 1997'
_exptl_crystal_colour 'light brown'
_exptl_crystal_density_diffrn 1.559
_exptl_crystal_density_method 'not measured'
_exptl_crystal_description plate
_exptl_crystal_F_000 2072
_exptl_crystal_size_max 0.2
_exptl_crystal_size_mid 0.2
_exptl_crystal_size_min 0.06
_refine_diff_density_max 0.702
_refine_diff_density_min -0.758
_refine_diff_density_rms 0.066
_refine_ls_extinction_coef 0.0016(2)
_refine_ls_extinction_expression Fc^*^=kFc[1+0.001xFc^2^\l^3^/sin(2\q)]^-1/4^
_refine_ls_extinction_method SHELXL
_refine_ls_goodness_of_fit_ref 1.044
_refine_ls_hydrogen_treatment mixed
_refine_ls_matrix_type full
_refine_ls_number_parameters 615
_refine_ls_number_reflns 7597
_refine_ls_number_restraints 18
_refine_ls_restrained_S_all 1.043
_refine_ls_R_factor_all 0.0480
_refine_ls_R_factor_gt 0.0355
_refine_ls_shift/su_max 0.001
_refine_ls_shift/su_mean 0.000
_refine_ls_structure_factor_coef Fsqd
_refine_ls_weighting_details 'calc w=1/[\s^2^(Fo^2^)+(0.0365P)^2^+3.8045P] where P=(Fo^2^+2Fc^2^)/3'
_refine_ls_weighting_scheme calc
_refine_ls_wR_factor_gt 0.0850
_refine_ls_wR_factor_ref 0.0899
_reflns_number_gt 6285
_reflns_number_total 7597
_reflns_threshold_expression >2sigma(I)
_cod_data_source_file ic901985z_si_002.cif
_cod_data_source_block rk4a
_cod_depositor_comments
;
The following automatic conversions were performed:

data name '_atom_site_symetry_multiplicity' was replaced with
'_atom_site_symmetry_multiplicity' as specified in the replacement
file 'data/replacement-values/replacement_tags.lst'.

Automatic conversion script
Id: cif_correct_tags 9268 2022-04-12 08:56:07Z antanas 
;
_cod_original_cell_volume 4322.47(12)
_cod_database_code 4315139

loop_
_symmetry_equiv_pos_as_xyz
'x, y, z'
'-x, y+1/2, -z+1/2'
'-x, -y, -z'
'x, -y-1/2, z-1/2'

loop_
_atom_site_label
_atom_site_type_symbol
_atom_site_fract_x
_atom_site_fract_y
_atom_site_fract_z
_atom_site_U_iso_or_equiv
_atom_site_adp_type
_atom_site_occupancy
_atom_site_symmetry_multiplicity
_atom_site_calc_flag
_atom_site_refinement_flags
_atom_site_disorder_assembly
_atom_site_disorder_group
Mo Mo 0.274115(15) 0.332009(16) 0.679040(14) 0.02387(9) Uani 1 1 d . . .
C01 C 0.33425(19) 0.1956(2) 0.71639(17) 0.0298(7) Uani 1 1 d . . .
N01 N 0.36579(18) 0.12256(19) 0.73415(16) 0.0409(7) Uani 1 1 d . . .
C02 C 0.4021(2) 0.3647(2) 0.73734(19) 0.0343(7) Uani 1 1 d . . .
N02 N 0.47037(18) 0.3793(2) 0.76989(19) 0.0526(8) Uani 1 1 d . . .
C03 C 0.2752(2) 0.3251(2) 0.7907(2) 0.0388(8) Uani 1 1 d . . .
N03 N 0.2773(2) 0.3199(3) 0.85052(19) 0.0610(9) Uani 1 1 d . . .
C04 C 0.28542(18) 0.4864(2) 0.69316(17) 0.0309(7) Uani 1 1 d . . .
N04 N 0.28959(17) 0.56882(19) 0.70053(16) 0.0413(7) Uani 1 1 d . . .
C05 C 0.1513(2) 0.3709(3) 0.6846(2) 0.0463(9) Uani 1 1 d . . .
N05 N 0.0849(2) 0.3911(3) 0.6850(2) 0.0766(13) Uani 1 1 d . . .
C06 C 0.2081(2) 0.3893(2) 0.5733(2) 0.0416(8) Uani 1 1 d . . .
N06 N 0.1731(2) 0.4140(2) 0.51640(18) 0.0575(9) Uani 1 1 d . . .
C07 C 0.1928(2) 0.2157(2) 0.6301(2) 0.0415(8) Uani 1 1 d . . .
N07 N 0.1480(2) 0.1558(2) 0.6012(2) 0.0692(12) Uani 1 1 d . . .
C08 C 0.3414(2) 0.3006(2) 0.60214(18) 0.0328(7) Uani 1 1 d . . .
N08 N 0.37296(19) 0.2810(2) 0.55855(17) 0.0454(7) Uani 1 1 d . . .
Co Co 0.27144(2) 0.75882(3) 0.94622(2) 0.02276(11) Uani 1 1 d . . .
N101 N 0.26245(15) 0.88104(17) 0.89645(14) 0.0292(6) Uani 1 1 d . . .
C102 C 0.2124(2) 0.9022(2) 0.83079(18) 0.0391(8) Uani 1 1 d . . .
H102 H 0.1789 0.8540 0.8040 0.047 Uiso 1 1 calc R . .
C103 C 0.2089(3) 0.9926(3) 0.8019(2) 0.0498(10) Uani 1 1 d . . .
H103 H 0.1738 1.0053 0.7561 0.060 Uiso 1 1 calc R . .
C104 C 0.2577(3) 1.0637(3) 0.8412(2) 0.0568(11) Uani 1 1 d . . .
H104 H 0.2558 1.1255 0.8223 0.068 Uiso 1 1 calc R . .
C105 C 0.3097(2) 1.0436(2) 0.9086(2) 0.0484(9) Uani 1 1 d . . .
H105 H 0.3432 1.0915 0.9358 0.058 Uiso 1 1 calc R . .
C106 C 0.3116(2) 0.9511(2) 0.93568(19) 0.0342(7) Uani 1 1 d . . .
C107 C 0.36468(19) 0.9195(2) 1.00578(18) 0.0336(7) Uani 1 1 d . . .
C108 C 0.4205(2) 0.9779(3) 1.0548(2) 0.0521(10) Uani 1 1 d . . .
H108 H 0.4258 1.0426 1.0447 0.063 Uiso 1 1 calc R . .
C109 C 0.4681(2) 0.9385(3) 1.1191(2) 0.0590(11) Uani 1 1 d . . .
H109 H 0.5054 0.9768 1.1528 0.071 Uiso 1 1 calc R . .
C110 C 0.4600(2) 0.8428(3) 1.1328(2) 0.0505(10) Uani 1 1 d . . .
H110 H 0.4925 0.8152 1.1754 0.061 Uiso 1 1 calc R . .
C111 C 0.40320(19) 0.7881(2) 1.08270(18) 0.0373(8) Uani 1 1 d . . .
H111 H 0.3973 0.7234 1.0924 0.045 Uiso 1 1 calc R . .
N112 N 0.35596(15) 0.82500(17) 1.02022(14) 0.0289(6) Uani 1 1 d . . .
N201 N 0.35726(14) 0.70734(16) 0.90788(13) 0.0256(5) Uani 1 1 d . . .
C202 C 0.39316(19) 0.7517(2) 0.86308(17) 0.0318(7) Uani 1 1 d . . .
H202 H 0.3819 0.8164 0.8525 0.038 Uiso 1 1 calc R . .
C203 C 0.4465(2) 0.7034(2) 0.83219(18) 0.0370(7) Uani 1 1 d . . .
H203 H 0.4722 0.7360 0.8024 0.044 Uiso 1 1 calc R . .
C204 C 0.4611(2) 0.6076(2) 0.84592(19) 0.0400(8) Uani 1 1 d . . .
H204 H 0.4942 0.5734 0.8233 0.048 Uiso 1 1 calc R . .
C205 C 0.4266(2) 0.5619(2) 0.89330(19) 0.0375(8) Uani 1 1 d . . .
H205 H 0.4370 0.4969 0.9038 0.045 Uiso 1 1 calc R . .
C206 C 0.37644(18) 0.6134(2) 0.92501(16) 0.0285(6) Uani 1 1 d . . .
C207 C 0.33841(19) 0.5760(2) 0.97851(17) 0.0297(7) Uani 1 1 d . . .
C208 C 0.3560(2) 0.4869(2) 1.01113(19) 0.0397(8) Uani 1 1 d . . .
H208 H 0.3916 0.4445 0.9974 0.048 Uiso 1 1 calc R . .
C209 C 0.3204(2) 0.4614(2) 1.0643(2) 0.0466(9) Uani 1 1 d . . .
H209 H 0.3324 0.4023 1.0874 0.056 Uiso 1 1 calc R . .
C210 C 0.2668(2) 0.5246(2) 1.08254(19) 0.0429(8) Uani 1 1 d . . .
H210 H 0.2421 0.5084 1.1181 0.051 Uiso 1 1 calc R . .
C211 C 0.2500(2) 0.6115(2) 1.04824(17) 0.0349(7) Uani 1 1 d . . .
H211 H 0.2128 0.6534 1.0603 0.042 Uiso 1 1 calc R . .
N212 N 0.28599(15) 0.63777(16) 0.99751(13) 0.0267(5) Uani 1 1 d . . .
N301 N 0.18061(14) 0.80032(16) 0.98226(13) 0.0256(5) Uani 1 1 d . . .
C302 C 0.18558(19) 0.8566(2) 1.03970(17) 0.0312(7) Uani 1 1 d . . .
H302 H 0.2374 0.8797 1.0663 0.037 Uiso 1 1 calc R . .
C303 C 0.1165(2) 0.8811(2) 1.06027(19) 0.0404(8) Uani 1 1 d . . .
H303 H 0.1216 0.9209 1.0999 0.048 Uiso 1 1 calc R . .
C304 C 0.0403(2) 0.8466(3) 1.0223(2) 0.0487(9) Uani 1 1 d . . .
H304 H -0.0069 0.8621 1.0360 0.058 Uiso 1 1 calc R . .
C305 C 0.0339(2) 0.7884(3) 0.9634(2) 0.0439(8) Uani 1 1 d . . .
H305 H -0.0175 0.7640 0.9371 0.053 Uiso 1 1 calc R . .
C306 C 0.10435(19) 0.7670(2) 0.94383(17) 0.0312(7) Uani 1 1 d . . .
C307 C 0.10602(19) 0.7081(2) 0.88224(18) 0.0355(7) Uani 1 1 d . . .
C308 C 0.0361(2) 0.6653(3) 0.8359(2) 0.0672(13) Uani 1 1 d . . .
H308 H -0.0162 0.6738 0.8425 0.081 Uiso 1 1 calc R . .
C309 C 0.0455(3) 0.6101(4) 0.7802(3) 0.0843(17) Uani 1 1 d . . .
H309 H -0.0005 0.5800 0.7491 0.101 Uiso 1 1 calc R . .
C310 C 0.1222(3) 0.5994(3) 0.7703(2) 0.0606(11) Uani 1 1 d . . .
H310 H 0.1288 0.5621 0.7324 0.073 Uiso 1 1 calc R . .
C311 C 0.1900(2) 0.6441(2) 0.81680(17) 0.0371(7) Uani 1 1 d . . .
H311 H 0.2422 0.6371 0.8097 0.045 Uiso 1 1 calc R . .
N312 N 0.18227(15) 0.69761(17) 0.87234(13) 0.0280(5) Uani 1 1 d . . .
K K 0.19958(6) 0.28030(8) 0.95719(6) 0.0670(3) Uani 1 1 d . . .
O1 O 0.1337(4) 0.4592(4) 0.9173(4) 0.188(3) Uani 1 1 d . . .
O2A O 0.0682(6) 0.2279(13) 0.8460(7) 0.114(5) Uani 0.46(2) 1 d P . .
O2B O 0.0673(5) 0.3119(16) 0.8292(5) 0.127(7) Uani 0.54(2) 1 d P . .
O3 O 0.25135(17) 0.77179(18) 0.69211(17) 0.0585(7) Uani 1 1 d D . .
H31 H 0.274(2) 0.7093(17) 0.691(3) 0.088 Uiso 1 1 d D . .
H32 H 0.296(2) 0.817(2) 0.702(3) 0.088 Uiso 1 1 d D . .
O4 O 0.37281(16) 0.91551(17) 0.74885(16) 0.0508(7) Uani 1 1 d D . .
H41 H 0.365(2) 0.9835(14) 0.741(2) 0.076 Uiso 1 1 d D . .
H42 H 0.418(2) 0.902(3) 0.729(2) 0.076 Uiso 1 1 d D . .
O5 O 0.45505(19) 0.1946(2) 0.45914(18) 0.0674(8) Uani 1 1 d D . .
H51 H 0.437(3) 0.231(3) 0.494(2) 0.101 Uiso 1 1 d D . .
H52 H 0.405(2) 0.194(4) 0.4192(18) 0.101 Uiso 1 1 d D . .
O6 O 0.0615(2) 0.4775(3) 0.37619(19) 0.0894(11) Uani 1 1 d D . .
H61 H 0.098(3) 0.476(4) 0.4273(15) 0.134 Uiso 1 1 d D . .
H62 H 0.019(3) 0.529(3) 0.373(3) 0.134 Uiso 1 1 d D . .
O7 O -0.0916(3) 0.3442(4) 0.8385(3) 0.1191(15) Uani 1 1 d D . .
H71 H -0.085(5) 0.359(6) 0.8896(16) 0.179 Uiso 1 1 d D . .
H72 H -0.147(3) 0.312(5) 0.828(4) 0.179 Uiso 1 1 d D . .
O8 O 0.0492(4) -0.0098(4) 0.5658(5) 0.217(4) Uani 1 1 d D . .
H81 H 0.032(9) 0.026(9) 0.520(4) 0.326 Uiso 1 1 d D . .
H82 H 0.088(6) 0.036(7) 0.597(5) 0.326 Uiso 1 1 d D . .

loop_
_atom_site_aniso_label
_atom_site_aniso_U_11
_atom_site_aniso_U_22
_atom_site_aniso_U_33
_atom_site_aniso_U_23
_atom_site_aniso_U_13
_atom_site_aniso_U_12
Mo 0.02331(14) 0.01928(14) 0.02739(15) -0.00322(9) 0.00475(10) 0.00065(9)
C01 0.0315(16) 0.0256(16) 0.0326(17) -0.0029(12) 0.0097(14) -0.0022(12)
N01 0.0470(17) 0.0285(15) 0.0445(18) 0.0011(12) 0.0090(14) 0.0041(12)
C02 0.0353(19) 0.0248(15) 0.044(2) -0.0031(13) 0.0137(16) 0.0008(13)
N02 0.0329(18) 0.0436(17) 0.075(2) -0.0101(16) 0.0054(16) -0.0036(13)
C03 0.0394(19) 0.0324(17) 0.047(2) -0.0018(15) 0.0166(16) 0.0000(14)
N03 0.078(3) 0.071(2) 0.042(2) 0.0013(17) 0.0298(19) 0.0014(18)
C04 0.0304(17) 0.0300(17) 0.0304(18) 0.0008(12) 0.0057(13) 0.0004(12)
N04 0.0431(17) 0.0293(16) 0.0461(18) -0.0017(12) 0.0041(14) 0.0029(12)
C05 0.036(2) 0.0405(19) 0.059(3) -0.0200(17) 0.0083(18) -0.0019(15)
N05 0.037(2) 0.086(3) 0.106(3) -0.045(2) 0.019(2) 0.0016(17)
C06 0.042(2) 0.0352(18) 0.042(2) -0.0075(15) 0.0023(17) 0.0101(15)
N06 0.063(2) 0.062(2) 0.0367(19) -0.0007(15) -0.0037(16) 0.0188(17)
C07 0.0289(17) 0.0321(18) 0.061(2) -0.0081(16) 0.0085(16) 0.0071(14)
N07 0.0368(18) 0.0431(19) 0.113(3) -0.0301(19) -0.0020(19) -0.0027(15)
C08 0.0348(18) 0.0275(15) 0.0335(18) 0.0017(13) 0.0055(15) -0.0002(13)
N08 0.0515(19) 0.0480(17) 0.0412(18) 0.0002(14) 0.0205(16) 0.0032(14)
Co 0.0245(2) 0.0203(2) 0.0236(2) -0.00055(15) 0.00724(16) -0.00046(14)
N101 0.0305(14) 0.0255(13) 0.0341(15) 0.0035(10) 0.0133(12) 0.0025(10)
C102 0.047(2) 0.0367(18) 0.036(2) 0.0064(14) 0.0155(16) 0.0076(14)
C103 0.067(3) 0.046(2) 0.044(2) 0.0173(17) 0.027(2) 0.0208(18)
C104 0.082(3) 0.0300(19) 0.074(3) 0.0152(19) 0.047(3) 0.0105(18)
C105 0.060(2) 0.0262(17) 0.068(3) 0.0016(16) 0.033(2) -0.0014(15)
C106 0.0365(18) 0.0247(15) 0.048(2) -0.0028(13) 0.0235(16) -0.0007(13)
C107 0.0315(17) 0.0277(16) 0.043(2) -0.0084(13) 0.0136(15) -0.0018(12)
C108 0.051(2) 0.0375(19) 0.067(3) -0.0211(18) 0.015(2) -0.0109(16)
C109 0.043(2) 0.067(3) 0.059(3) -0.029(2) 0.0009(19) -0.0086(19)
C110 0.040(2) 0.068(3) 0.038(2) -0.0160(18) 0.0017(16) 0.0029(17)
C111 0.0320(17) 0.0409(18) 0.0356(19) -0.0050(14) 0.0046(15) 0.0010(14)
N112 0.0266(13) 0.0314(14) 0.0295(14) -0.0054(11) 0.0091(11) 0.0007(10)
N201 0.0272(13) 0.0232(12) 0.0267(13) -0.0006(10) 0.0082(11) -0.0010(9)
C202 0.0362(18) 0.0293(16) 0.0309(17) 0.0011(13) 0.0112(14) -0.0041(13)
C203 0.0338(18) 0.0455(19) 0.0367(19) -0.0012(15) 0.0178(15) -0.0039(14)
C204 0.0338(18) 0.049(2) 0.043(2) -0.0052(16) 0.0194(16) 0.0071(15)
C205 0.0370(18) 0.0307(16) 0.046(2) 0.0003(14) 0.0146(16) 0.0069(13)
C206 0.0288(16) 0.0282(15) 0.0278(17) -0.0002(12) 0.0071(13) 0.0006(12)
C207 0.0344(17) 0.0236(14) 0.0309(17) -0.0002(12) 0.0088(14) 0.0019(12)
C208 0.049(2) 0.0302(17) 0.041(2) 0.0070(14) 0.0147(17) 0.0080(14)
C209 0.065(2) 0.0293(17) 0.046(2) 0.0106(15) 0.0154(19) 0.0019(16)
C210 0.061(2) 0.0360(18) 0.037(2) 0.0077(15) 0.0218(17) -0.0076(16)
C211 0.0455(19) 0.0299(16) 0.0340(19) 0.0016(13) 0.0189(15) -0.0022(13)
N212 0.0322(13) 0.0240(12) 0.0241(13) 0.0004(10) 0.0086(11) -0.0012(10)
N301 0.0264(13) 0.0231(12) 0.0271(14) -0.0012(10) 0.0076(11) -0.0009(9)
C302 0.0332(17) 0.0315(16) 0.0293(17) -0.0081(13) 0.0099(14) -0.0028(13)
C303 0.041(2) 0.0435(19) 0.042(2) -0.0126(15) 0.0195(16) 0.0023(15)
C304 0.0333(19) 0.064(2) 0.054(2) -0.0117(19) 0.0206(17) 0.0055(16)
C305 0.0280(17) 0.057(2) 0.046(2) -0.0115(17) 0.0107(16) -0.0020(15)
C306 0.0291(16) 0.0328(16) 0.0308(17) -0.0037(13) 0.0073(13) -0.0006(12)
C307 0.0312(17) 0.0387(17) 0.0371(19) -0.0097(14) 0.0106(14) -0.0048(13)
C308 0.037(2) 0.095(3) 0.070(3) -0.047(3) 0.017(2) -0.018(2)
C309 0.050(3) 0.120(4) 0.080(4) -0.068(3) 0.014(2) -0.030(3)
C310 0.060(3) 0.070(3) 0.052(3) -0.037(2) 0.018(2) -0.016(2)
C311 0.0425(19) 0.0395(18) 0.0306(18) -0.0097(14) 0.0123(15) -0.0031(14)
N312 0.0301(13) 0.0272(12) 0.0266(14) -0.0023(10) 0.0083(11) -0.0003(10)
K 0.0642(6) 0.0764(6) 0.0627(6) 0.0244(5) 0.0221(5) 0.0049(5)
O1 0.160(5) 0.113(4) 0.267(8) 0.042(5) 0.023(5) 0.022(4)
O2A 0.103(7) 0.113(12) 0.101(8) -0.025(7) -0.009(6) -0.039(6)
O2B 0.085(6) 0.21(2) 0.092(6) -0.015(7) 0.036(5) -0.033(7)
O3 0.0577(17) 0.0369(14) 0.072(2) 0.0022(13) 0.0044(15) -0.0016(12)
O4 0.0466(15) 0.0326(13) 0.075(2) 0.0109(12) 0.0208(14) 0.0030(11)
O5 0.0583(18) 0.087(2) 0.063(2) 0.0017(17) 0.0269(16) -0.0038(16)
O6 0.088(3) 0.118(3) 0.061(2) 0.005(2) 0.0189(19) 0.020(2)
O7 0.086(3) 0.131(4) 0.125(4) -0.001(3) 0.008(3) -0.019(3)
O8 0.189(6) 0.093(3) 0.263(8) 0.032(4) -0.103(6) -0.072(4)

loop_
_atom_type_symbol
_atom_type_description
_atom_type_scat_dispersion_real
_atom_type_scat_dispersion_imag
_atom_type_scat_source
C C 0.0033 0.0016 'International Tables Vol C Tables 4.2.6.8 and 6.1.1.4'
H H 0.0000 0.0000 'International Tables Vol C Tables 4.2.6.8 and 6.1.1.4'
N N 0.0061 0.0033 'International Tables Vol C Tables 4.2.6.8 and 6.1.1.4'
Mo Mo -1.6832 0.6857 'International Tables Vol C Tables 4.2.6.8 and 6.1.1.4'
Co Co 0.3494 0.9721 'International Tables Vol C Tables 4.2.6.8 and 6.1.1.4'
K K 0.2009 0.2494 'International Tables Vol C Tables 4.2.6.8 and 6.1.1.4'
O O 0.0106 0.0060 'International Tables Vol C Tables 4.2.6.8 and 6.1.1.4'

loop_
_geom_angle_atom_site_label_1
_geom_angle_atom_site_label_2
_geom_angle_atom_site_label_3
_geom_angle
_geom_angle_site_symmetry_1
_geom_angle_site_symmetry_3
_geom_angle_publ_flag
C07 Mo C08 86.22(13) . . ?
C07 Mo C05 73.65(12) . . ?
C08 Mo C05 141.30(13) . . ?
C07 Mo C03 103.27(14) . . ?
C08 Mo C03 145.92(12) . . ?
C05 Mo C03 72.15(14) . . ?
C07 Mo C04 145.30(12) . . ?
C08 Mo C04 104.10(12) . . ?
C05 Mo C04 78.22(12) . . ?
C03 Mo C04 86.70(12) . . ?
C07 Mo C02 142.61(11) . . ?
C08 Mo C02 76.49(12) . . ?
C05 Mo C02 137.41(12) . . ?
C03 Mo C02 76.48(13) . . ?
C04 Mo C02 71.85(11) . . ?
C07 Mo C01 70.41(12) . . ?
C08 Mo C01 76.67(11) . . ?
C05 Mo C01 123.96(13) . . ?
C03 Mo C01 76.02(12) . . ?
C04 Mo C01 143.94(11) . . ?
C02 Mo C01 73.43(11) . . ?
C07 Mo C06 76.99(13) . . ?
C08 Mo C06 69.38(12) . . ?
C05 Mo C06 73.98(14) . . ?
C03 Mo C06 144.44(13) . . ?
C04 Mo C06 76.04(12) . . ?
C02 Mo C06 124.84(13) . . ?
C01 Mo C06 133.89(12) . . ?
N01 C01 Mo 178.0(3) . . ?
N02 C02 Mo 177.6(3) . . ?
N03 C03 Mo 178.4(3) . . ?
C03 N03 K 150.6(3) . . ?
N04 C04 Mo 178.5(3) . . ?
N05 C05 Mo 177.6(4) . . ?
N06 C06 Mo 176.0(3) . . ?
N06 C06 K 68.8(2) . 4_565 ?
Mo C06 K 107.29(11) . 4_565 ?
C06 N06 K 90.5(2) . 4_565 ?
N07 C07 Mo 177.1(4) . . ?
N07 C07 K 74.6(3) . 4_565 ?
Mo C07 K 103.07(13) . 4_565 ?
C07 N07 K 85.6(3) . 4_565 ?
N08 C08 Mo 175.8(3) . . ?
N08 C08 K 70.5(2) . 4_565 ?
Mo C08 K 105.40(11) . 4_565 ?
C08 N08 K 89.1(2) . 4_565 ?
N112 Co N212 94.34(10) . . ?
N112 Co N201 89.70(10) . . ?
N212 Co N201 83.06(10) . . ?
N112 Co N301 94.24(10) . . ?
N212 Co N301 93.93(10) . . ?
N201 Co N301 175.22(10) . . ?
N112 Co N101 83.55(11) . . ?
N212 Co N101 177.32(10) . . ?
N201 Co N101 95.27(10) . . ?
N301 Co N101 87.87(10) . . ?
N112 Co N312 176.92(10) . . ?
N212 Co N312 87.37(10) . . ?
N201 Co N312 93.06(10) . . ?
N301 Co N312 83.07(10) . . ?
N101 Co N312 94.81(11) . . ?
C102 N101 C106 119.2(3) . . ?
C102 N101 Co 127.1(2) . . ?
C106 N101 Co 113.7(2) . . ?
N101 C102 C103 122.1(3) . . ?
N101 C102 H102 118.9 . . ?
C103 C102 H102 118.9 . . ?
C104 C103 C102 119.2(4) . . ?
C104 C103 H103 120.4 . . ?
C102 C103 H103 120.4 . . ?
C103 C104 C105 119.7(3) . . ?
C103 C104 H104 120.1 . . ?
C105 C104 H104 120.1 . . ?
C104 C105 C106 119.3(4) . . ?
C104 C105 H105 120.4 . . ?
C106 C105 H105 120.4 . . ?
N101 C106 C105 120.6(3) . . ?
N101 C106 C107 114.4(3) . . ?
C105 C106 C107 125.0(3) . . ?
N112 C107 C108 121.0(3) . . ?
N112 C107 C106 114.2(3) . . ?
C108 C107 C106 124.8(3) . . ?
C109 C108 C107 119.0(4) . . ?
C109 C108 H108 120.5 . . ?
C107 C108 H108 120.5 . . ?
C110 C109 C108 119.7(3) . . ?
C110 C109 H109 120.2 . . ?
C108 C109 H109 120.2 . . ?
C109 C110 C111 119.1(4) . . ?
C109 C110 H110 120.5 . . ?
C111 C110 H110 120.5 . . ?
N112 C111 C110 122.2(3) . . ?
N112 C111 H111 118.9 . . ?
C110 C111 H111 118.9 . . ?
C111 N112 C107 119.0(3) . . ?
C111 N112 Co 127.0(2) . . ?
C107 N112 Co 114.0(2) . . ?
C202 N201 C206 118.7(3) . . ?
C202 N201 Co 127.0(2) . . ?
C206 N201 Co 114.16(19) . . ?
N201 C202 C203 121.7(3) . . ?
N201 C202 H202 119.2 . . ?
C203 C202 H202 119.2 . . ?
C204 C203 C202 119.3(3) . . ?
C204 C203 H203 120.4 . . ?
C202 C203 H203 120.4 . . ?
C203 C204 C205 119.6(3) . . ?
C203 C204 H204 120.2 . . ?
C205 C204 H204 120.2 . . ?
C204 C205 C206 119.1(3) . . ?
C204 C205 H205 120.4 . . ?
C206 C205 H205 120.4 . . ?
N201 C206 C205 121.4(3) . . ?
N201 C206 C207 113.2(3) . . ?
C205 C206 C207 125.4(3) . . ?
N212 C207 C208 120.9(3) . . ?
N212 C207 C206 114.7(2) . . ?
C208 C207 C206 124.4(3) . . ?
C209 C208 C207 119.3(3) . . ?
C209 C208 H208 120.3 . . ?
C207 C208 H208 120.3 . . ?
C210 C209 C208 119.1(3) . . ?
C210 C209 K 107.6(2) . . ?
C208 C209 K 92.4(2) . . ?
C210 C209 H209 120.5 . . ?
C208 C209 H209 120.5 . . ?
K C209 H209 70.1 . . ?
C211 C210 C209 119.8(3) . . ?
C211 C210 H210 120.1 . . ?
C209 C210 H210 120.1 . . ?
N212 C211 C210 121.5(3) . . ?
N212 C211 H211 119.3 . . ?
C210 C211 H211 119.3 . . ?
C211 N212 C207 119.4(3) . . ?
C211 N212 Co 126.6(2) . . ?
C207 N212 Co 114.0(2) . . ?
C302 N301 C306 118.4(3) . . ?
C302 N301 Co 127.3(2) . . ?
C306 N301 Co 114.37(19) . . ?
N301 C302 C303 122.0(3) . . ?
N301 C302 H302 119.0 . . ?
C303 C302 H302 119.0 . . ?
C304 C303 C302 119.5(3) . . ?
C304 C303 H303 120.2 . . ?
C302 C303 H303 120.2 . . ?
C303 C304 C305 119.3(3) . . ?
C303 C304 H304 120.3 . . ?
C305 C304 H304 120.3 . . ?
C306 C305 C304 119.3(3) . . ?
C306 C305 H305 120.3 . . ?
C304 C305 H305 120.3 . . ?
N301 C306 C305 121.4(3) . . ?
N301 C306 C307 113.7(3) . . ?
C305 C306 C307 124.8(3) . . ?
N312 C307 C308 121.1(3) . . ?
N312 C307 C306 114.9(3) . . ?
C308 C307 C306 124.0(3) . . ?
C309 C308 C307 118.8(4) . . ?
C309 C308 H308 120.6 . . ?
C307 C308 H308 120.6 . . ?
C310 C309 C308 120.1(4) . . ?
C310 C309 H309 119.9 . . ?
C308 C309 H309 119.9 . . ?
C309 C310 C311 119.4(4) . . ?
C309 C310 H310 120.3 . . ?
C311 C310 H310 120.3 . . ?
N312 C311 C310 121.5(3) . . ?
N312 C311 H311 119.3 . . ?
C310 C311 H311 119.3 . . ?
C311 N312 C307 119.1(3) . . ?
C311 N312 Co 127.0(2) . . ?
C307 N312 Co 113.9(2) . . ?
O2A K O1 81.4(4) . . ?
O2A K N03 84.8(4) . . ?
O1 K N03 81.31(18) . . ?
O2A K O2B 25.1(3) . . ?
O1 K O2B 57.6(5) . . ?
N03 K O2B 74.7(2) . . ?
O2A K N06 83.5(4) . 4_566 ?
O1 K N06 145.89(16) . 4_566 ?
N03 K N06 127.47(11) . 4_566 ?
O2B K N06 107.9(4) . 4_566 ?
O2A K N08 145.7(3) . 4_566 ?
O1 K N08 130.68(15) . 4_566 ?
N03 K N08 88.38(10) . 4_566 ?
O2B K N08 160.3(2) . 4_566 ?
N06 K N08 74.25(9) 4_566 4_566 ?
O2A K C06 102.8(4) . 4_566 ?
O1 K C06 142.27(18) . 4_566 ?
N03 K C06 136.17(11) . 4_566 ?
O2B K C06 125.9(4) . 4_566 ?
N06 K C06 20.69(8) 4_566 4_566 ?
N08 K C06 61.09(8) 4_566 4_566 ?
O2A K N07 113.5(3) . 4_566 ?
O1 K N07 79.08(18) . 4_566 ?
N03 K N07 150.53(10) . 4_566 ?
O2B K N07 111.8(2) . 4_566 ?
N06 K N07 79.27(9) 4_566 4_566 ?
N08 K N07 87.94(8) 4_566 4_566 ?
C06 K N07 64.74(9) 4_566 4_566 ?
O2A K C08 143.8(4) . 4_566 ?
O1 K C08 132.85(16) . 4_566 ?
N03 K C08 108.74(10) . 4_566 ?
O2B K C08 168.8(5) . 4_566 ?
N06 K C08 61.38(8) 4_566 4_566 ?
N08 K C08 20.38(8) 4_566 4_566 ?
C06 K C08 44.31(8) 4_566 4_566 ?
N07 K C08 70.70(8) 4_566 4_566 ?
O2A K C07 122.8(3) . 4_566 ?
O1 K C07 97.95(18) . 4_566 ?
N03 K C07 152.14(10) . 4_566 ?
O2B K C07 128.34(19) . 4_566 ?
N06 K C07 65.61(9) 4_566 4_566 ?
N08 K C07 70.89(8) 4_566 4_566 ?
C06 K C07 47.95(9) 4_566 4_566 ?
N07 K C07 19.81(7) 4_566 4_566 ?
C08 K C07 52.14(8) 4_566 4_566 ?
O2A K C209 149.8(4) . . ?
O1 K C209 68.45(15) . . ?
N03 K C209 89.11(10) . . ?
O2B K C209 125.2(5) . . ?
N06 K C209 122.67(9) 4_566 . ?
N08 K C209 63.27(8) 4_566 . ?
C06 K C209 102.04(9) 4_566 . ?
N07 K C209 63.27(9) 4_566 . ?
C08 K C209 65.89(8) 4_566 . ?
C07 K C209 65.25(8) 4_566 . ?
O2B O2A K 84.1(6) . . ?
O2A O2B K 70.8(7) . . ?
H31 O3 H32 108(3) . . ?
H41 O4 H42 103(3) . . ?
H51 O5 H52 101(3) . . ?
H61 O6 H62 107(3) . . ?
H71 O7 H72 97(4) . . ?
H81 O8 H82 101(4) . . ?

loop_
_geom_bond_atom_site_label_1
_geom_bond_atom_site_label_2
_geom_bond_distance
_geom_bond_site_symmetry_2
_geom_bond_publ_flag
Mo C07 2.150(3) . ?
Mo C08 2.158(3) . ?
Mo C05 2.160(4) . ?
Mo C03 2.162(4) . ?
Mo C04 2.164(3) . ?
Mo C02 2.164(3) . ?
Mo C01 2.171(3) . ?
Mo C06 2.179(4) . ?
C01 N01 1.149(4) . ?
C02 N02 1.153(4) . ?
C03 N03 1.154(5) . ?
N03 K 2.800(4) . ?
C04 N04 1.153(4) . ?
C05 N05 1.150(5) . ?
C06 N06 1.143(4) . ?
C06 K 3.234(3) 4_565 ?
N06 K 3.016(3) 4_565 ?
C07 N07 1.152(4) . ?
C07 K 3.388(4) 4_565 ?
N07 K 3.277(5) 4_565 ?
C08 N08 1.152(4) . ?
C08 K 3.309(3) 4_565 ?
N08 K 3.119(3) 4_565 ?
Co N112 1.933(2) . ?
Co N212 1.933(2) . ?
Co N201 1.937(2) . ?
Co N301 1.937(2) . ?
Co N101 1.937(2) . ?
Co N312 1.942(2) . ?
N101 C102 1.339(4) . ?
N101 C106 1.357(4) . ?
C102 C103 1.369(5) . ?
C102 H102 0.9300 . ?
C103 C104 1.366(6) . ?
C103 H103 0.9300 . ?
C104 C105 1.374(6) . ?
C104 H104 0.9300 . ?
C105 C106 1.386(4) . ?
C105 H105 0.9300 . ?
C106 C107 1.460(5) . ?
C107 N112 1.359(4) . ?
C107 C108 1.387(5) . ?
C108 C109 1.384(6) . ?
C108 H108 0.9300 . ?
C109 C110 1.370(6) . ?
C109 H109 0.9300 . ?
C110 C111 1.376(5) . ?
C110 H110 0.9300 . ?
C111 N112 1.343(4) . ?
C111 H111 0.9300 . ?
N201 C202 1.341(4) . ?
N201 C206 1.362(4) . ?
C202 C203 1.385(4) . ?
C202 H202 0.9300 . ?
C203 C204 1.367(5) . ?
C203 H203 0.9300 . ?
C204 C205 1.375(5) . ?
C204 H204 0.9300 . ?
C205 C206 1.378(4) . ?
C205 H205 0.9300 . ?
C206 C207 1.462(4) . ?
C207 N212 1.353(4) . ?
C207 C208 1.383(4) . ?
C208 C209 1.379(5) . ?
C208 H208 0.9300 . ?
C209 C210 1.373(5) . ?
C209 K 3.509(4) . ?
C209 H209 0.9300 . ?
C210 C211 1.368(4) . ?
C210 H210 0.9300 . ?
C211 N212 1.345(4) . ?
C211 H211 0.9300 . ?
N301 C302 1.344(4) . ?
N301 C306 1.361(4) . ?
C302 C303 1.372(4) . ?
C302 H302 0.9300 . ?
C303 C304 1.363(5) . ?
C303 H303 0.9300 . ?
C304 C305 1.378(5) . ?
C304 H304 0.9300 . ?
C305 C306 1.372(4) . ?
C305 H305 0.9300 . ?
C306 C307 1.455(4) . ?
C307 N312 1.354(4) . ?
C307 C308 1.388(5) . ?
C308 C309 1.370(6) . ?
C308 H308 0.9300 . ?
C309 C310 1.362(6) . ?
C309 H309 0.9300 . ?
C310 C311 1.377(5) . ?
C310 H310 0.9300 . ?
C311 N312 1.346(4) . ?
C311 H311 0.9300 . ?
K O2A 2.698(8) . ?
K O1 2.739(5) . ?
K O2B 2.843(10) . ?
K N06 3.016(3) 4_566 ?
K N08 3.119(3) 4_566 ?
K C06 3.234(3) 4_566 ?
K N07 3.277(5) 4_566 ?
K C08 3.309(3) 4_566 ?
K C07 3.388(4) 4_566 ?
O2A O2B 1.211(13) . ?
O3 H31 0.948(19) . ?
O3 H32 0.957(19) . ?
O4 H41 0.959(19) . ?
O4 H42 0.962(19) . ?
O5 H51 0.972(19) . ?
O5 H52 0.968(19) . ?
O6 H61 1.001(19) . ?
O6 H62 0.990(19) . ?
O7 H71 0.99(2) . ?
O7 H72 0.99(2) . ?
O8 H81 0.99(3) . ?
O8 H82 0.98(3) . ?
